data_2011957
loop_
_publ_author_name
'Ibers, James A.'

_publ_section_title
;
 Gabapentin and gabapentin monohydrate
;
_journal_issue 5
_journal_name_full 'Acta Crystallographica Section C'
_journal_page_first 641
_journal_page_last 643
_journal_paper_doi 10.1107/S0108270101003341
_journal_volume 57
_journal_year 2001
_chemical_formula_iupac 'C9 H17 N O2, H2 O1'
_chemical_formula_moiety 'C9 H17 N O2, H2 O1'
_chemical_formula_sum 'C9 H19 N O3'
_chemical_formula_weight 189.25
_chemical_name_common 'gabapentin monohydrate'
_chemical_name_systematic
;
1-(aminomethyl)cyclohexaneacetic acid monohydrate
;
_space_group_IT_number 14
_symmetry_cell_setting monoclinic
_symmetry_space_group_name_Hall '-P 2ybc'
_symmetry_space_group_name_H-M 'P 1 21/c 1'
_audit_creation_method SHELXL-97
_cell_angle_alpha 90.00
_cell_angle_beta 93.375(3)
_cell_angle_gamma 90.00
_cell_formula_units_Z 4
_cell_length_a 14.567(3)
_cell_length_b 9.2153(18)
_cell_length_c 7.6503(15)
_cell_measurement_reflns_used 1958
_cell_measurement_temperature 153(2)
_cell_measurement_theta_max 28.2
_cell_measurement_theta_min 2.6
_cell_volume 1025.2(4)
_computing_cell_refinement SMART
_computing_data_collection 'SMART (Bruker, 2000)'
_computing_data_reduction 'SAINT (Bruker, 2000)'
_computing_molecular_graphics 'SHELXTL/PC (Sheldrick, 1997b)'
_computing_publication_material SHELXL97
_computing_structure_refinement 'SHELXL97 (Sheldrick, 1997a)'
_computing_structure_solution 'SHELXS97 (Sheldrick, 1990)'
_diffrn_ambient_temperature 153(2)
_diffrn_measured_fraction_theta_full .967
_diffrn_measured_fraction_theta_max .967
_diffrn_measurement_device_type 'Bruker SMART 1000 CCD'
_diffrn_measurement_method \w
_diffrn_radiation_monochromator graphite
_diffrn_radiation_source 'standard-focus sealed tube'
_diffrn_radiation_type MoK\a
_diffrn_radiation_wavelength .71073
_diffrn_reflns_av_R_equivalents .0579
_diffrn_reflns_av_sigmaI/netI .0641
_diffrn_reflns_limit_h_max 18
_diffrn_reflns_limit_h_min -19
_diffrn_reflns_limit_k_max 12
_diffrn_reflns_limit_k_min -12
_diffrn_reflns_limit_l_max 10
_diffrn_reflns_limit_l_min -10
_diffrn_reflns_number 9122
_diffrn_reflns_theta_full 28.29
_diffrn_reflns_theta_max 28.29
_diffrn_reflns_theta_min 1.40
_diffrn_standards_decay_% <2
_exptl_absorpt_coefficient_mu .091
_exptl_absorpt_correction_T_max .998
_exptl_absorpt_correction_T_min .972
_exptl_absorpt_correction_type numerical
_exptl_absorpt_process_details 'face indexed'
_exptl_crystal_colour colourless
_exptl_crystal_density_diffrn 1.226
_exptl_crystal_density_meas ?
_exptl_crystal_description 'flat plate'
_exptl_crystal_F_000 416
_exptl_crystal_size_max .35
_exptl_crystal_size_mid .26
_exptl_crystal_size_min .03
_refine_diff_density_max .418
_refine_diff_density_min -.222
_refine_ls_extinction_method none
_refine_ls_goodness_of_fit_ref .974
_refine_ls_hydrogen_treatment refall
_refine_ls_matrix_type full
_refine_ls_number_parameters 194
_refine_ls_number_reflns 2461
_refine_ls_number_restraints 0
_refine_ls_restrained_S_all .974
_refine_ls_R_factor_all .0997
_refine_ls_R_factor_gt .0573
_refine_ls_shift/su_max <0.001
_refine_ls_shift/su_mean <0.001
_refine_ls_structure_factor_coef Fsqd
_refine_ls_weighting_details 'w = 1/[\s^2^(Fo^2^)+(0.07Fo^2^)^2^]'
_refine_ls_weighting_scheme calc
_refine_ls_wR_factor_ref .1329
_reflns_number_gt 1550
_reflns_number_total 2461
_reflns_threshold_expression I>2\s(I)
_cod_data_source_file da1172.cif
_cod_data_source_block II
_cod_depositor_comments
;
The following automatic conversions were performed:

'_exptl_crystal_density_meas' value 'not measured' was changed to '?'
- the value is perceived as not measured.

Automatic conversion script
Id: cif_fix_values 3008 2015-01-20 13:52:24Z robertas 
;
_cod_original_cell_volume 1025.2(3)
_cod_original_sg_symbol_H-M 'P 21/c'
_cod_database_code 2011957
_cod_database_fobs_code 2011957

loop_
_symmetry_equiv_pos_as_xyz
'x, y, z'
'-x, y+1/2, -z+1/2'
'-x, -y, -z'
'x, -y-1/2, z-1/2'

loop_
_atom_site_label
_atom_site_fract_x
_atom_site_fract_y
_atom_site_fract_z
_atom_site_U_iso_or_equiv
_atom_site_adp_type
_atom_site_calc_flag
_atom_site_refinement_flags
_atom_site_occupancy
_atom_site_disorder_assembly
_atom_site_disorder_group
_atom_site_type_symbol
O1 .83595(10) .39302(13) 1.10528(16) .0257(3) Uani d . 1 . . O
O2 .89054(10) .61784(14) 1.08593(16) .0295(4) Uani d . 1 . . O
OW .96959(10) .84570(16) .91842(19) .0283(4) Uani d . 1 . . O
HWA .9419(15) .766(3) .953(3) .042(7) Uiso d . 1 . . H
HWB .938(2) .863(3) .814(4) .077(10) Uiso d . 1 . . H
N1 .84714(12) .39236(18) .4660(2) .0203(4) Uani d . 1 . . N
HN1 .8344(14) .294(2) .499(3) .033(6) Uiso d . 1 . . H
HN2 .9057(15) .411(2) .508(3) .028(6) Uiso d . 1 . . H
HN3 .8494(15) .394(2) .333(3) .038(6) Uiso d . 1 . . H
C1 .76548(13) .49637(19) .7233(2) .0189(4) Uani d . 1 . . C
C2 .70261(13) .3682(2) .7676(2) .0222(4) Uani d . 1 . . C
H2A .7299(12) .279(2) .729(2) .019(5) Uiso d . 1 . . H
H2B .6992(13) .362(2) .899(3) .025(5) Uiso d . 1 . . H
C3 .60350(15) .3842(2) .6939(3) .0319(5) Uani d . 1 . . C
H3A .5693(14) .300(2) .735(3) .035(6) Uiso d . 1 . . H
H3B .6032(15) .377(2) .557(3) .034(6) Uiso d . 1 . . H
C4 .56156(15) .5276(3) .7484(3) .0358(5) Uani d . 1 . . C
H4A .5583(15) .529(2) .883(3) .039(6) Uiso d . 1 . . H
H4B .4967(17) .539(2) .705(3) .038(6) Uiso d . 1 . . H
C5 .62091(15) .6548(2) .6957(3) .0315(5) Uani d . 1 . . C
H5A .6187(13) .666(2) .562(3) .033(6) Uiso d . 1 . . H
H5B .5957(13) .749(2) .735(3) .029(5) Uiso d . 1 . . H
C6 .71894(14) .6400(2) .7735(3) .0237(4) Uani d . 1 . . C
H6A .7161(13) .644(2) .905(3) .027(5) Uiso d . 1 . . H
H6B .7582(13) .723(2) .742(3) .026(5) Uiso d . 1 . . H
C7 .78050(13) .5022(2) .5256(2) .0207(4) Uani d . 1 . . C
H7A .7209(13) .4862(19) .458(3) .022(5) Uiso d . 1 . . H
H7B .8059(12) .603(2) .496(2) .014(4) Uiso d . 1 . . H
C8 .86156(13) .4847(2) .8203(2) .0193(4) Uani d . 1 . . C
H8A .8909(13) .392(2) .802(2) .017(5) Uiso d . 1 . . H
H8B .9023(13) .560(2) .780(3) .023(5) Uiso d . 1 . . H
C9 .86289(13) .50075(19) 1.0188(2) .0203(4) Uani d . 1 . . C

loop_
_atom_site_aniso_label
_atom_site_aniso_U_11
_atom_site_aniso_U_22
_atom_site_aniso_U_33
_atom_site_aniso_U_12
_atom_site_aniso_U_13
_atom_site_aniso_U_23
O1 .0441(9) .0240(7) .0091(6) -.0046(6) .0023(5) .0012(5)
O2 .0503(9) .0253(8) .0127(7) -.0079(6) -.0009(6) -.0027(5)
OW .0340(8) .0310(8) .0191(8) -.0069(6) -.0044(6) .0039(6)
N1 .0273(9) .0230(9) .0104(8) -.0003(7) .0006(6) -.0001(6)
C1 .0254(9) .0224(9) .0089(8) .0000(7) .0013(7) .0009(7)
C2 .0269(11) .0255(11) .0141(9) -.0007(8) .0014(8) .0014(7)
C3 .0306(11) .0365(12) .0284(12) -.0063(9) -.0005(9) .0044(9)
C4 .0256(12) .0480(14) .0339(13) .0045(10) .0031(10) .0057(10)
C5 .0370(13) .0340(12) .0236(11) .0112(10) .0034(9) .0023(9)
C6 .0307(11) .0252(11) .0154(10) .0015(8) .0041(8) -.0010(8)
C7 .0273(10) .0246(10) .0102(9) .0040(8) .0010(7) .0013(7)
C8 .0266(10) .0231(10) .0083(8) -.0013(8) .0012(7) .0001(7)
C9 .0257(10) .0234(10) .0117(9) .0006(8) .0014(7) .0000(7)

loop_
_atom_type_symbol
_atom_type_description
_atom_type_scat_dispersion_real
_atom_type_scat_dispersion_imag
_atom_type_scat_source
C C .0033 .0016 'International Tables Vol C Tables 4.2.6.8 and 6.1.1.4'
H H .0000 .0000 'International Tables Vol C Tables 4.2.6.8 and 6.1.1.4'
N N .0061 .0033 'International Tables Vol C Tables 4.2.6.8 and 6.1.1.4'
O O .0106 .0060 'International Tables Vol C Tables 4.2.6.8 and 6.1.1.4'

loop_
_geom_angle_atom_site_label_1
_geom_angle_atom_site_label_2
_geom_angle_atom_site_label_3
_geom_angle
_geom_angle_publ_flag
HWA OW HWB 101(2) ?
C7 N1 HN1 114.8(12) ?
C7 N1 HN2 112.2(13) ?
HN1 N1 HN2 106.3(17) ?
C7 N1 HN3 110.9(12) ?
HN1 N1 HN3 106.9(17) ?
HN2 N1 HN3 105.2(18) ?
C7 C1 C2 111.23(15) yes
C7 C1 C6 107.67(15) yes
C2 C1 C6 109.01(15) yes
C7 C1 C8 107.22(15) yes
C2 C1 C8 111.88(15) yes
C6 C1 C8 109.73(15) yes
C3 C2 C1 113.95(16) yes
C3 C2 H2A 111.5(11) ?
C1 C2 H2A 108.9(11) ?
C3 C2 H2B 105.8(11) ?
C1 C2 H2B 108.9(11) ?
H2A C2 H2B 107.5(15) ?
C4 C3 C2 111.62(18) yes
C4 C3 H3A 112.2(12) ?
C2 C3 H3A 107.0(12) ?
C4 C3 H3B 110.6(11) ?
C2 C3 H3B 108.1(12) ?
H3A C3 H3B 107.1(16) ?
C3 C4 C5 110.60(18) yes
C3 C4 H4A 109.1(12) ?
C5 C4 H4A 108.2(13) ?
C3 C4 H4B 113.3(13) ?
C5 C4 H4B 111.8(12) ?
H4A C4 H4B 103.4(18) ?
C6 C5 C4 111.17(17) yes
C6 C5 H5A 111.9(11) ?
C4 C5 H5A 110.6(11) ?
C6 C5 H5B 108.5(12) ?
C4 C5 H5B 111.5(11) ?
H5A C5 H5B 102.9(15) ?
C5 C6 C1 113.28(16) yes
C5 C6 H6A 107.1(11) ?
C1 C6 H6A 108.8(11) ?
C5 C6 H6B 112.1(11) ?
C1 C6 H6B 109.2(11) ?
H6A C6 H6B 106.0(15) ?
N1 C7 C1 114.11(15) yes
N1 C7 H7A 107.7(11) ?
C1 C7 H7A 109.4(11) ?
N1 C7 H7B 107.3(10) ?
C1 C7 H7B 108.6(10) ?
H7A C7 H7B 109.6(14) ?
C9 C8 C1 115.38(15) yes
C9 C8 H8A 104.6(11) ?
C1 C8 H8A 112.6(11) ?
C9 C8 H8B 105.7(12) ?
C1 C8 H8B 110.4(11) ?
H8A C8 H8B 107.6(16) ?
O2 C9 O1 124.28(17) yes
O2 C9 C8 118.50(16) yes
O1 C9 C8 117.22(16) yes

loop_
_geom_bond_atom_site_label_1
_geom_bond_atom_site_label_2
_geom_bond_site_symmetry_2
_geom_bond_distance
_geom_bond_publ_flag
O1 C9 . 1.268(2) yes
O2 C9 . 1.251(2) yes
OW HWA . .88(3) ?
OW HWB . .91(3) ?
N1 C7 . 1.493(2) yes
N1 HN1 . .96(2) ?
N1 HN2 . .91(2) ?
N1 HN3 . 1.02(2) ?
C1 C7 . 1.542(2) yes
C1 C2 . 1.544(2) yes
C1 C6 . 1.546(2) yes
C1 C8 . 1.549(3) yes
C2 C3 . 1.526(3) yes
C2 H2A . .965(19) ?
C2 H2B . 1.01(2) ?
C3 C4 . 1.524(3) yes
C3 H3A . .98(2) ?
C3 H3B . 1.05(2) ?
C4 C5 . 1.525(3) yes
C4 H4A . 1.03(2) ?
C4 H4B . .99(2) ?
C5 C6 . 1.521(3) yes
C5 H5A . 1.03(2) ?
C5 H5B . .99(2) ?
C6 H6A . 1.01(2) ?
C6 H6B . .99(2) ?
C7 H7A . .99(2) ?
C7 H7B . 1.033(18) ?
C8 C9 . 1.525(2) yes
C8 H8A . .969(19) ?
C8 H8B . .98(2) ?

loop_
_geom_hbond_atom_site_label_D
_geom_hbond_atom_site_label_H
_geom_hbond_atom_site_label_A
_geom_hbond_site_symmetry_A
_geom_hbond_distance_DH
_geom_hbond_distance_HA
_geom_hbond_distance_DA
_geom_hbond_angle_DHA
OW HWA O2 . .88(3) 1.89(3) 2.748(2) 165(2)
OW HWB O2 4_575 .91(3) 1.85(3) 2.7503(19) 170(3)
N1 HN1 O1 4_565 .96(2) 1.91(2) 2.846(2) 165.1(18)
N1 HN2 OW 2_746 .91(2) 1.97(2) 2.796(2) 151.0(18)
N1 HN3 O1 1_554 1.02(2) 1.74(2) 2.755(2) 171.7(19)

loop_
_cod_related_entry_id
_cod_related_entry_database
_cod_related_entry_code
1 ChemSpider 10732372
